data_2233814
loop_
_publ_author_name
'Ye, Ning'
'Wu, Jin-Long'

_publ_section_title
;
 <i>rac</i>-7-[(2<i>E</i>)-But-2-enoyl]-13-chloro-<i>N</i>-cyclohexyl-7,8-dihydro-5<i>H</i>-isochromeno[4,3-<i>c</i>]phenanthridine-8-carboxamide
;
_journal_coeditor_code GK2448
_journal_issue 3
_journal_name_full 'Acta Crystallographica Section E'
_journal_page_first o748
_journal_paper_doi 10.1107/S1600536812005946
_journal_volume 68
_journal_year 2012
_chemical_formula_iupac 'C31 H29 Cl N2 O3'
_chemical_formula_moiety 'C31 H29 Cl N2 O3'
_chemical_formula_sum 'C31 H29 Cl N2 O3'
_chemical_formula_weight 513.01
_chemical_name_systematic
;
<i>rac</i>-7-[(2<i>E</i>)-But-2-enoyl]-13-chloro-<i>N</i>-cyclohexyl-
7,8-dihydro-5<i>H</i>-isochromeno[4,3-<i>c</i>]phenanthridine-8-carboxamide
;
_space_group_IT_number 14
_symmetry_cell_setting monoclinic
_symmetry_space_group_name_Hall '-P 2yn'
_symmetry_space_group_name_H-M 'P 1 21/n 1'
_atom_sites_solution_hydrogens geom
_atom_sites_solution_primary direct
_atom_sites_solution_secondary difmap
_audit_creation_method SHELXL-97
_cell_angle_alpha 90.00
_cell_angle_beta 95.067(2)
_cell_angle_gamma 90.00
_cell_formula_units_Z 4
_cell_length_a 13.2616(8)
_cell_length_b 13.4515(7)
_cell_length_c 14.8338(9)
_cell_measurement_reflns_used 12604
_cell_measurement_temperature 296.0(10)
_cell_measurement_theta_max 27.4
_cell_measurement_theta_min 3.0
_cell_volume 2635.8(3)
_computing_cell_refinement 'PROCESS-AUTO  (Rigaku, 2006)'
_computing_data_collection 'PROCESS-AUTO  (Rigaku, 2006)'
_computing_data_reduction
;
CrystalStructure (Rigaku Americas and
Rigaku, 2007)
;
_computing_molecular_graphics 'ORTEP-3 for Windows (Farrugia, 1997)'
_computing_publication_material 'WinGX (Farrugia, 1999)'
_computing_structure_refinement 'SHELXL97 (Sheldrick, 2008)'
_computing_structure_solution 'SHELXS97 (Sheldrick, 2008)'
_diffrn_ambient_temperature 296.0(10)
_diffrn_detector_area_resol_mean 10.00
_diffrn_measured_fraction_theta_full 0.999
_diffrn_measured_fraction_theta_max 0.999
_diffrn_measurement_device_type 'Rigaku RAXIS-RAPID/ZJUG'
_diffrn_measurement_method \w
_diffrn_radiation_monochromator graphite
_diffrn_radiation_source 'rolling anode'
_diffrn_radiation_type MoK\a
_diffrn_radiation_wavelength 0.71073
_diffrn_reflns_av_R_equivalents 0.0482
_diffrn_reflns_av_sigmaI/netI 0.0397
_diffrn_reflns_limit_h_max 14
_diffrn_reflns_limit_h_min -16
_diffrn_reflns_limit_k_max 16
_diffrn_reflns_limit_k_min -16
_diffrn_reflns_limit_l_max 17
_diffrn_reflns_limit_l_min -17
_diffrn_reflns_number 21259
_diffrn_reflns_theta_full 25.50
_diffrn_reflns_theta_max 25.50
_diffrn_reflns_theta_min 3.03
_diffrn_standards_number 0
_exptl_absorpt_coefficient_mu 0.180
_exptl_absorpt_correction_T_max 0.965
_exptl_absorpt_correction_T_min 0.930
_exptl_absorpt_correction_type multi-scan
_exptl_absorpt_process_details '(ABSCOR; Higashi, 1995)'
_exptl_crystal_colour colorless
_exptl_crystal_density_diffrn 1.293
_exptl_crystal_density_method 'not measured'
_exptl_crystal_description block
_exptl_crystal_F_000 1080
_exptl_crystal_size_max 0.35
_exptl_crystal_size_mid 0.32
_exptl_crystal_size_min 0.20
_refine_diff_density_max 0.221
_refine_diff_density_min -0.440
_refine_ls_extinction_coef 0.0130(19)
_refine_ls_extinction_expression Fc^*^=kFc[1+0.001xFc^2^\l^3^/sin(2\q)]^-1/4^
_refine_ls_extinction_method SHELXL
_refine_ls_goodness_of_fit_ref 1.004
_refine_ls_hydrogen_treatment constr
_refine_ls_matrix_type full
_refine_ls_number_parameters 336
_refine_ls_number_reflns 4884
_refine_ls_number_restraints 0
_refine_ls_restrained_S_all 1.004
_refine_ls_R_factor_all 0.1085
_refine_ls_R_factor_gt 0.0556
_refine_ls_shift/su_max 0.000
_refine_ls_shift/su_mean 0.000
_refine_ls_structure_factor_coef Fsqd
_refine_ls_weighting_details 'calc w=1/[\s^2^(Fo^2^)+(0.0950P)^2^+1.2622P] where P=(Fo^2^+2Fc^2^)/3'
_refine_ls_weighting_scheme calc
_refine_ls_wR_factor_gt 0.1459
_refine_ls_wR_factor_ref 0.1973
_reflns_number_gt 2797
_reflns_number_total 4884
_reflns_threshold_expression I>2\s(I)
_cod_data_source_file gk2448.cif
_cod_data_source_block I
_cod_original_sg_symbol_H-M 'P 21/n '
_cod_database_code 2233814
_cod_database_fobs_code 2233814

loop_
_symmetry_equiv_pos_as_xyz
'x, y, z'
'-x+1/2, y+1/2, -z+1/2'
'-x, -y, -z'
'x-1/2, -y-1/2, z-1/2'

loop_
_atom_site_type_symbol
_atom_site_label
_atom_site_fract_x
_atom_site_fract_y
_atom_site_fract_z
_atom_site_U_iso_or_equiv
_atom_site_adp_type
_atom_site_calc_flag
_atom_site_refinement_flags
_atom_site_occupancy
_atom_site_symmetry_multiplicity
Cl Cl1 0.57920(9) 0.38756(8) 0.47028(9) 0.1040(5) Uani d . 1 1
O O1 0.79308(16) 0.71162(15) 0.66645(13) 0.0592(6) Uani d . 1 1
O O2 0.51089(18) 0.79850(19) 0.41811(15) 0.0731(7) Uani d . 1 1
O O3 0.88187(18) 0.83063(16) 0.43610(16) 0.0692(7) Uani d . 1 1
N N1 0.76583(18) 0.72488(17) 0.48317(15) 0.0485(6) Uani d . 1 1
N N2 0.60639(19) 0.82566(19) 0.54842(16) 0.0576(7) Uani d . 1 1
H H2 0.6676 0.8320 0.5721 0.069 Uiso calc R 1 1
C C1 0.6860(2) 0.7620(2) 0.41769(19) 0.0525(7) Uani d . 1 1
H H1 0.7130 0.8192 0.3867 0.063 Uiso calc R 1 1
C C2 0.6609(2) 0.6817(2) 0.3479(2) 0.0589(8) Uani d . 1 1
C C3 0.6369(3) 0.7041(3) 0.2577(2) 0.0764(10) Uani d . 1 1
H H3 0.6320 0.7701 0.2393 0.092 Uiso calc R 1 1
C C4 0.6202(3) 0.6291(4) 0.1945(3) 0.0940(13) Uani d . 1 1
H H4 0.6018 0.6446 0.1342 0.113 Uiso calc R 1 1
C C5 0.6307(3) 0.5322(4) 0.2208(3) 0.0940(13) Uani d . 1 1
H H5 0.6224 0.4820 0.1776 0.113 Uiso calc R 1 1
C C6 0.6535(3) 0.5080(3) 0.3105(3) 0.0770(10) Uani d . 1 1
H H6 0.6603 0.4415 0.3273 0.092 Uiso calc R 1 1
C C7 0.6663(2) 0.5820(2) 0.3765(2) 0.0593(8) Uani d . 1 1
C C8 0.6843(2) 0.5634(2) 0.4748(2) 0.0543(8) Uani d . 1 1
C C9 0.6473(3) 0.4825(2) 0.5230(3) 0.0641(9) Uani d . 1 1
C C10 0.6594(3) 0.4779(2) 0.6151(3) 0.0675(9) Uani d . 1 1
H H10 0.6339 0.4231 0.6439 0.081 Uiso calc R 1 1
C C11 0.7086(2) 0.5524(2) 0.6681(2) 0.0591(8) Uani d . 1 1
C C12 0.7110(3) 0.5590(3) 0.7674(2) 0.0653(9) Uani d . 1 1
C C13 0.6507(3) 0.4996(3) 0.8181(3) 0.0873(12) Uani d . 1 1
H H13 0.6072 0.4525 0.7899 0.105 Uiso calc R 1 1
C C14 0.6565(4) 0.5118(4) 0.9117(3) 0.1064(17) Uani d . 1 1
H H14 0.6177 0.4715 0.9460 0.128 Uiso calc R 1 1
C C15 0.7185(4) 0.5825(5) 0.9541(3) 0.1045(16) Uani d . 1 1
H H15 0.7215 0.5896 1.0166 0.125 Uiso calc R 1 1
C C16 0.7759(3) 0.6425(4) 0.9043(2) 0.0876(12) Uani d . 1 1
H H16 0.8166 0.6915 0.9328 0.105 Uiso calc R 1 1
C C17 0.7733(3) 0.6302(3) 0.8105(2) 0.0670(9) Uani d . 1 1
C C18 0.8411(3) 0.6891(3) 0.7556(2) 0.0725(10) Uani d . 1 1
H H18A 0.8593 0.7507 0.7869 0.087 Uiso calc R 1 1
H H18B 0.9028 0.6519 0.7496 0.087 Uiso calc R 1 1
C C19 0.7487(2) 0.6314(2) 0.6215(2) 0.0504(7) Uani d . 1 1
C C20 0.7366(2) 0.6362(2) 0.52781(19) 0.0488(7) Uani d . 1 1
C C21 0.5920(2) 0.7966(2) 0.46243(19) 0.0505(7) Uani d . 1 1
C C22 0.5240(2) 0.8474(2) 0.60503(19) 0.0533(7) Uani d . 1 1
H H22 0.4599 0.8336 0.5692 0.064 Uiso calc R 1 1
C C23 0.5303(3) 0.7807(3) 0.6868(2) 0.0775(11) Uani d . 1 1
H H23A 0.5934 0.7928 0.7234 0.093 Uiso calc R 1 1
H H23B 0.5295 0.7118 0.6676 0.093 Uiso calc R 1 1
C C24 0.4415(4) 0.7998(3) 0.7433(3) 0.1050(15) Uani d . 1 1
H H24A 0.3787 0.7830 0.7081 0.126 Uiso calc R 1 1
H H24B 0.4478 0.7575 0.7964 0.126 Uiso calc R 1 1
C C25 0.4383(4) 0.9064(3) 0.7721(3) 0.0954(14) Uani d . 1 1
H H25A 0.4975 0.9211 0.8131 0.114 Uiso calc R 1 1
H H25B 0.3788 0.9174 0.8044 0.114 Uiso calc R 1 1
C C26 0.4355(3) 0.9754(3) 0.6917(3) 0.0875(12) Uani d . 1 1
H H26A 0.4392 1.0437 0.7127 0.105 Uiso calc R 1 1
H H26B 0.3719 0.9669 0.6549 0.105 Uiso calc R 1 1
C C27 0.5232(3) 0.9550(3) 0.6338(3) 0.0753(10) Uani d . 1 1
H H27A 0.5167 0.9973 0.5806 0.090 Uiso calc R 1 1
H H27B 0.5868 0.9710 0.6682 0.090 Uiso calc R 1 1
C C28 0.8642(2) 0.7546(2) 0.4774(2) 0.0519(7) Uani d . 1 1
C C29 0.9452(2) 0.6895(2) 0.5181(2) 0.0622(8) Uani d . 1 1
H H29 0.9285 0.6381 0.5560 0.075 Uiso calc R 1 1
C C30 1.0403(3) 0.7021(3) 0.5023(3) 0.0793(11) Uani d . 1 1
H H30 1.0556 0.7577 0.4688 0.095 Uiso calc R 1 1
C C31 1.1257(3) 0.6351(4) 0.5333(3) 0.1114(16) Uani d . 1 1
H H31A 1.1018 0.5839 0.5711 0.167 Uiso calc R 1 1
H H31B 1.1778 0.6728 0.5670 0.167 Uiso calc R 1 1
H H31C 1.1527 0.6054 0.4817 0.167 Uiso calc R 1 1

loop_
_atom_site_aniso_label
_atom_site_aniso_U_11
_atom_site_aniso_U_22
_atom_site_aniso_U_33
_atom_site_aniso_U_12
_atom_site_aniso_U_13
_atom_site_aniso_U_23
Cl1 0.0962(8) 0.0717(6) 0.1430(11) -0.0234(5) 0.0050(7) -0.0170(6)
O1 0.0654(14) 0.0622(13) 0.0484(12) -0.0042(10) -0.0033(10) 0.0042(10)
O2 0.0611(15) 0.1040(18) 0.0528(13) 0.0172(13) -0.0030(12) -0.0067(12)
O3 0.0746(16) 0.0604(13) 0.0752(15) -0.0084(11) 0.0224(12) 0.0076(12)
N1 0.0487(14) 0.0486(13) 0.0488(13) -0.0027(11) 0.0070(11) 0.0074(11)
N2 0.0509(15) 0.0712(16) 0.0511(15) 0.0036(12) 0.0063(12) -0.0106(12)
C1 0.0565(18) 0.0570(17) 0.0444(16) 0.0068(14) 0.0072(14) 0.0064(13)
C2 0.0571(19) 0.074(2) 0.0464(17) 0.0115(16) 0.0094(15) -0.0041(15)
C3 0.088(3) 0.092(3) 0.0493(19) 0.023(2) 0.0087(18) -0.0014(19)
C4 0.102(3) 0.125(4) 0.054(2) 0.020(3) 0.002(2) -0.019(2)
C5 0.089(3) 0.119(4) 0.072(3) 0.011(3) 0.001(2) -0.041(3)
C6 0.074(2) 0.081(2) 0.075(3) 0.0063(19) 0.003(2) -0.023(2)
C7 0.0512(18) 0.072(2) 0.0546(18) 0.0052(15) 0.0040(15) -0.0145(16)
C8 0.0501(18) 0.0527(16) 0.0602(19) 0.0050(14) 0.0056(15) -0.0017(14)
C9 0.058(2) 0.0506(17) 0.084(3) -0.0041(14) 0.0056(18) -0.0002(17)
C10 0.063(2) 0.0535(18) 0.087(3) -0.0015(15) 0.0115(19) 0.0172(18)
C11 0.0567(19) 0.0575(18) 0.064(2) 0.0049(15) 0.0082(16) 0.0153(16)
C12 0.061(2) 0.075(2) 0.061(2) 0.0131(17) 0.0134(17) 0.0249(17)
C13 0.084(3) 0.097(3) 0.085(3) 0.009(2) 0.028(2) 0.034(2)
C14 0.096(4) 0.138(4) 0.092(3) 0.022(3) 0.044(3) 0.053(3)
C15 0.088(3) 0.160(5) 0.069(3) 0.031(3) 0.028(3) 0.035(3)
C16 0.073(3) 0.130(3) 0.060(2) 0.021(2) 0.0050(19) 0.014(2)
C17 0.059(2) 0.088(2) 0.0541(19) 0.0130(19) 0.0061(16) 0.0145(18)
C18 0.068(2) 0.099(3) 0.0489(19) -0.0030(19) -0.0044(16) 0.0071(18)
C19 0.0463(17) 0.0498(16) 0.0552(18) 0.0016(13) 0.0042(14) 0.0070(14)
C20 0.0494(17) 0.0472(15) 0.0502(17) 0.0017(13) 0.0074(13) 0.0045(13)
C21 0.058(2) 0.0492(16) 0.0444(16) 0.0078(14) 0.0065(15) 0.0014(13)
C22 0.0527(18) 0.0602(17) 0.0476(16) 0.0029(14) 0.0087(14) -0.0040(14)
C23 0.098(3) 0.070(2) 0.067(2) 0.006(2) 0.024(2) 0.0056(18)
C24 0.132(4) 0.099(3) 0.093(3) 0.006(3) 0.059(3) 0.014(2)
C25 0.104(3) 0.117(3) 0.070(2) 0.009(3) 0.039(2) -0.012(2)
C26 0.094(3) 0.080(2) 0.092(3) 0.016(2) 0.030(2) -0.017(2)
C27 0.091(3) 0.060(2) 0.079(2) 0.0059(18) 0.031(2) -0.0018(17)
C28 0.0542(18) 0.0525(16) 0.0506(17) -0.0058(14) 0.0136(14) -0.0058(14)
C29 0.0525(19) 0.069(2) 0.066(2) -0.0002(15) 0.0118(16) 0.0002(16)
C30 0.056(2) 0.099(3) 0.084(3) -0.0011(19) 0.0132(19) -0.001(2)
C31 0.059(3) 0.141(4) 0.134(4) 0.021(3) 0.007(3) 0.000(3)

loop_
_atom_type_symbol
_atom_type_description
_atom_type_scat_dispersion_real
_atom_type_scat_dispersion_imag
_atom_type_scat_source
C C 0.0033 0.0016 'International Tables Vol C Tables 4.2.6.8 and 6.1.1.4'
H H 0.0000 0.0000 'International Tables Vol C Tables 4.2.6.8 and 6.1.1.4'
Cl Cl 0.1484 0.1585 'International Tables Vol C Tables 4.2.6.8 and 6.1.1.4'
N N 0.0061 0.0033 'International Tables Vol C Tables 4.2.6.8 and 6.1.1.4'
O O 0.0106 0.0060 'International Tables Vol C Tables 4.2.6.8 and 6.1.1.4'

loop_
_geom_angle_atom_site_label_1
_geom_angle_atom_site_label_2
_geom_angle_atom_site_label_3
_geom_angle
C19 O1 C18 114.5(2)
C28 N1 C20 124.6(2)
C28 N1 C1 119.7(2)
C20 N1 C1 112.5(2)
C21 N2 C22 123.9(3)
C21 N2 H2 118.1
C22 N2 H2 118.1
N1 C1 C2 108.3(2)
N1 C1 C21 112.6(2)
C2 C1 C21 112.0(3)
N1 C1 H1 107.9
C2 C1 H1 107.9
C21 C1 H1 107.9
C3 C2 C7 120.1(3)
C3 C2 C1 121.7(3)
C7 C2 C1 118.2(3)
C4 C3 C2 120.5(4)
C4 C3 H3 119.8
C2 C3 H3 119.8
C5 C4 C3 119.9(4)
C5 C4 H4 120.1
C3 C4 H4 120.1
C4 C5 C6 120.7(4)
C4 C5 H5 119.7
C6 C5 H5 119.7
C5 C6 C7 120.8(4)
C5 C6 H6 119.6
C7 C6 H6 119.6
C6 C7 C2 117.9(3)
C6 C7 C8 124.8(3)
C2 C7 C8 117.3(3)
C20 C8 C9 115.6(3)
C20 C8 C7 117.7(3)
C9 C8 C7 126.5(3)
C10 C9 C8 121.8(3)
C10 C9 Cl1 115.7(3)
C8 C9 Cl1 122.4(3)
C9 C10 C11 122.5(3)
C9 C10 H10 118.8
C11 C10 H10 118.8
C19 C11 C10 116.5(3)
C19 C11 C12 118.2(3)
C10 C11 C12 124.9(3)
C17 C12 C13 119.6(3)
C17 C12 C11 117.6(3)
C13 C12 C11 122.8(4)
C14 C13 C12 119.0(5)
C14 C13 H13 120.5
C12 C13 H13 120.5
C15 C14 C13 121.1(4)
C15 C14 H14 119.4
C13 C14 H14 119.4
C16 C15 C14 120.0(4)
C16 C15 H15 120.0
C14 C15 H15 120.0
C15 C16 C17 120.1(5)
C15 C16 H16 120.0
C17 C16 H16 120.0
C12 C17 C16 120.2(3)
C12 C17 C18 118.6(3)
C16 C17 C18 121.1(4)
O1 C18 C17 111.9(3)
O1 C18 H18A 109.2
C17 C18 H18A 109.2
O1 C18 H18B 109.2
C17 C18 H18B 109.2
H18A C18 H18B 107.9
O1 C19 C20 117.1(2)
O1 C19 C11 121.6(3)
C20 C19 C11 121.0(3)
C19 C20 C8 122.5(3)
C19 C20 N1 119.3(3)
C8 C20 N1 117.6(3)
O2 C21 N2 124.0(3)
O2 C21 C1 119.2(3)
N2 C21 C1 116.8(3)
N2 C22 C23 110.6(3)
N2 C22 C27 112.2(3)
C23 C22 C27 110.2(3)
N2 C22 H22 107.9
C23 C22 H22 107.9
C27 C22 H22 107.9
C22 C23 C24 110.6(3)
C22 C23 H23A 109.5
C24 C23 H23A 109.5
C22 C23 H23B 109.5
C24 C23 H23B 109.5
H23A C23 H23B 108.1
C25 C24 C23 111.2(4)
C25 C24 H24A 109.4
C23 C24 H24A 109.4
C25 C24 H24B 109.4
C23 C24 H24B 109.4
H24A C24 H24B 108.0
C24 C25 C26 111.2(3)
C24 C25 H25A 109.4
C26 C25 H25A 109.4
C24 C25 H25B 109.4
C26 C25 H25B 109.4
H25A C25 H25B 108.0
C25 C26 C27 111.5(3)
C25 C26 H26A 109.3
C27 C26 H26A 109.3
C25 C26 H26B 109.3
C27 C26 H26B 109.3
H26A C26 H26B 108.0
C22 C27 C26 110.8(3)
C22 C27 H27A 109.5
C26 C27 H27A 109.5
C22 C27 H27B 109.5
C26 C27 H27B 109.5
H27A C27 H27B 108.1
O3 C28 N1 119.9(3)
O3 C28 C29 122.4(3)
N1 C28 C29 117.6(3)
C30 C29 C28 121.8(3)
C30 C29 H29 119.1
C28 C29 H29 119.1
C29 C30 C31 125.7(4)
C29 C30 H30 117.1
C31 C30 H30 117.1
C30 C31 H31A 109.5
C30 C31 H31B 109.5
H31A C31 H31B 109.5
C30 C31 H31C 109.5
H31A C31 H31C 109.5
H31B C31 H31C 109.5

loop_
_geom_bond_atom_site_label_1
_geom_bond_atom_site_label_2
_geom_bond_distance
Cl1 C9 1.713(3)
O1 C19 1.373(3)
O1 C18 1.448(4)
O2 C21 1.211(4)
O3 C28 1.225(3)
N1 C28 1.374(4)
N1 C20 1.434(3)
N1 C1 1.460(4)
N2 C21 1.332(4)
N2 C22 1.465(3)
N2 H2 0.8600
C1 C2 1.513(4)
C1 C21 1.535(4)
C1 H1 0.9800
C2 C3 1.382(4)
C2 C7 1.407(4)
C3 C4 1.381(5)
C3 H3 0.9300
C4 C5 1.363(6)
C4 H4 0.9300
C5 C6 1.378(6)
C5 H5 0.9300
C6 C7 1.396(4)
C6 H6 0.9300
C7 C8 1.478(4)
C8 C20 1.401(4)
C8 C9 1.413(4)
C9 C10 1.364(5)
C10 C11 1.399(5)
C10 H10 0.9300
C11 C19 1.397(4)
C11 C12 1.474(5)
C12 C17 1.384(5)
C12 C13 1.398(5)
C13 C14 1.392(6)
C13 H13 0.9300
C14 C15 1.373(7)
C14 H14 0.9300
C15 C16 1.370(6)
C15 H15 0.9300
C16 C17 1.397(5)
C16 H16 0.9300
C17 C18 1.492(5)
C18 H18A 0.9700
C18 H18B 0.9700
C19 C20 1.387(4)
C22 C23 1.506(4)
C22 C27 1.510(4)
C22 H22 0.9800
C23 C24 1.525(5)
C23 H23A 0.9700
C23 H23B 0.9700
C24 C25 1.498(6)
C24 H24A 0.9700
C24 H24B 0.9700
C25 C26 1.510(5)
C25 H25A 0.9700
C25 H25B 0.9700
C26 C27 1.530(5)
C26 H26A 0.9700
C26 H26B 0.9700
C27 H27A 0.9700
C27 H27B 0.9700
C28 C29 1.473(4)
C29 C30 1.315(4)
C29 H29 0.9300
C30 C31 1.488(6)
C30 H30 0.9300
C31 H31A 0.9600
C31 H31B 0.9600
C31 H31C 0.9600

loop_
_geom_hbond_atom_site_label_D
_geom_hbond_atom_site_label_H
_geom_hbond_atom_site_label_A
_geom_hbond_site_symmetry_A
_geom_hbond_distance_DH
_geom_hbond_distance_HA
_geom_hbond_distance_DA
_geom_hbond_angle_DHA
N2 H2 N1 . 0.86 2.41 2.758(3) 105
C23 H23B Cl1 3_666 0.97 2.74 3.473(4) 133
C14 H14 O3 2_646 0.93 2.58 3.391(5) 146

loop_
_geom_torsion_atom_site_label_1
_geom_torsion_atom_site_label_2
_geom_torsion_atom_site_label_3
_geom_torsion_atom_site_label_4
_geom_torsion
C28 N1 C1 C2 101.4(3)
C20 N1 C1 C2 -59.1(3)
C28 N1 C1 C21 -134.2(3)
C20 N1 C1 C21 65.2(3)
N1 C1 C2 C3 -143.1(3)
C21 C1 C2 C3 92.2(4)
N1 C1 C2 C7 34.5(4)
C21 C1 C2 C7 -90.3(3)
C7 C2 C3 C4 -1.4(5)
C1 C2 C3 C4 176.1(3)
C2 C3 C4 C5 -2.2(6)
C3 C4 C5 C6 2.9(7)
C4 C5 C6 C7 0.0(6)
C5 C6 C7 C2 -3.5(5)
C5 C6 C7 C8 176.0(3)
C3 C2 C7 C6 4.2(5)
C1 C2 C7 C6 -173.4(3)
C3 C2 C7 C8 -175.3(3)
C1 C2 C7 C8 7.1(4)
C6 C7 C8 C20 153.5(3)
C2 C7 C8 C20 -27.0(4)
C6 C7 C8 C9 -31.8(5)
C2 C7 C8 C9 147.6(3)
C20 C8 C9 C10 1.9(5)
C7 C8 C9 C10 -172.9(3)
C20 C8 C9 Cl1 178.5(2)
C7 C8 C9 Cl1 3.8(5)
C8 C9 C10 C11 0.2(5)
Cl1 C9 C10 C11 -176.7(3)
C9 C10 C11 C19 -2.2(5)
C9 C10 C11 C12 170.6(3)
C19 C11 C12 C17 -15.1(4)
C10 C11 C12 C17 172.2(3)
C19 C11 C12 C13 162.3(3)
C10 C11 C12 C13 -10.3(5)
C17 C12 C13 C14 -1.6(6)
C11 C12 C13 C14 -178.9(3)
C12 C13 C14 C15 1.5(7)
C13 C14 C15 C16 0.1(7)
C14 C15 C16 C17 -1.6(7)
C13 C12 C17 C16 0.1(5)
C11 C12 C17 C16 177.6(3)
C13 C12 C17 C18 176.9(3)
C11 C12 C17 C18 -5.6(5)
C15 C16 C17 C12 1.5(6)
C15 C16 C17 C18 -175.2(4)
C19 O1 C18 C17 -48.5(4)
C12 C17 C18 O1 36.9(4)
C16 C17 C18 O1 -146.4(3)
C18 O1 C19 C20 -155.8(3)
C18 O1 C19 C11 30.0(4)
C10 C11 C19 O1 176.0(3)
C12 C11 C19 O1 2.7(4)
C10 C11 C19 C20 2.1(4)
C12 C11 C19 C20 -171.2(3)
O1 C19 C20 C8 -174.1(3)
C11 C19 C20 C8 0.1(4)
O1 C19 C20 N1 -3.0(4)
C11 C19 C20 N1 171.1(3)
C9 C8 C20 C19 -2.0(4)
C7 C8 C20 C19 173.2(3)
C9 C8 C20 N1 -173.3(3)
C7 C8 C20 N1 2.0(4)
C28 N1 C20 C19 71.5(4)
C1 N1 C20 C19 -129.1(3)
C28 N1 C20 C8 -117.0(3)
C1 N1 C20 C8 42.4(3)
C22 N2 C21 O2 10.9(5)
C22 N2 C21 C1 -171.1(3)
N1 C1 C21 O2 -156.4(3)
C2 C1 C21 O2 -34.0(4)
N1 C1 C21 N2 25.5(4)
C2 C1 C21 N2 147.8(3)
C21 N2 C22 C23 120.5(3)
C21 N2 C22 C27 -116.1(3)
N2 C22 C23 C24 -177.2(3)
C27 C22 C23 C24 58.2(4)
C22 C23 C24 C25 -57.6(5)
C23 C24 C25 C26 55.3(6)
C24 C25 C26 C27 -54.3(5)
N2 C22 C27 C26 179.2(3)
C23 C22 C27 C26 -57.0(4)
C25 C26 C27 C22 55.2(5)
C20 N1 C28 O3 178.4(3)
C1 N1 C28 O3 20.4(4)
C20 N1 C28 C29 1.5(4)
C1 N1 C28 C29 -156.5(3)
O3 C28 C29 C30 -9.2(5)
N1 C28 C29 C30 167.6(3)
C28 C29 C30 C31 -174.1(4)
